data_4077529
loop_
_publ_author_name
'Bellachioma, Gianfranco'
'Cardaci, Giuseppe'
'Macchioni, Alceo'
'Valentini, Francesco'
'Zuccaccia, Cristiano'
'Foresti, Elisabetta'
'Sabatino, Piera'

_publ_section_title
;
 Cationic Osmium(II) Acetyl Complexes Bearing Pyrazolylmethane
 Ligands:&#x00A0; Intramolecular and Interionic Structure and Isolation of
 an Intermediate Containing the &#x201C;Os&#x2212;I&#x2212;Ag&#x201D;
 Moiety
;
_journal_issue 21
_journal_name_full Organometallics
_journal_page_first 4320
_journal_paper_doi 10.1021/om000344y
_journal_volume 19
_journal_year 2000
_chemical_formula_sum 'C10 H21 F3 O6 Os P2 S'
_chemical_formula_weight 578.47
_chemical_name_systematic
; 
 ? 
;
_space_group_IT_number 14
_symmetry_space_group_name_Hall '-P 2yn'
_symmetry_space_group_name_H-M 'P 1 21/n 1'
_atom_sites_solution_hydrogens geom
_atom_sites_solution_primary direct
_atom_sites_solution_secondary difmap
_audit_creation_method SHELXL-97
_cell_angle_alpha 90.00
_cell_angle_beta 106.87
_cell_angle_gamma 90.00
_cell_formula_units_Z 4
_cell_length_a 8.742
_cell_length_b 23.683
_cell_length_c 10.049
_cell_measurement_temperature 293(2)
_cell_volume 1990.979
_computing_structure_refinement 'SHELXL-97 (Sheldrick, 1997)'
_computing_structure_solution 'SHELXS-97 (Sheldrick, 1990)'
_diffrn_ambient_temperature 293(2)
_diffrn_measured_fraction_theta_full 0.999
_diffrn_measured_fraction_theta_max 0.999
_diffrn_radiation_monochromator graphite
_diffrn_radiation_source 'fine-focus sealed tube'
_diffrn_radiation_type MoK\a
_diffrn_radiation_wavelength 0.71069
_diffrn_reflns_av_R_equivalents 0.0249
_diffrn_reflns_av_sigmaI/netI 0.0317
_diffrn_reflns_limit_h_max 9
_diffrn_reflns_limit_h_min -10
_diffrn_reflns_limit_k_max 28
_diffrn_reflns_limit_k_min 0
_diffrn_reflns_limit_l_max 11
_diffrn_reflns_limit_l_min 0
_diffrn_reflns_number 3686
_diffrn_reflns_theta_full 24.98
_diffrn_reflns_theta_max 24.98
_diffrn_reflns_theta_min 2.58
_exptl_absorpt_coefficient_mu 6.716
_exptl_crystal_density_diffrn 1.930
_exptl_crystal_density_method 'not measured'
_exptl_crystal_F_000 1112
_refine_diff_density_max 1.072
_refine_diff_density_min -1.228
_refine_diff_density_rms 0.132
_refine_ls_extinction_method none
_refine_ls_goodness_of_fit_ref 1.354
_refine_ls_hydrogen_treatment mixed
_refine_ls_matrix_type full
_refine_ls_number_parameters 206
_refine_ls_number_reflns 3485
_refine_ls_number_restraints 0
_refine_ls_restrained_S_all 1.354
_refine_ls_R_factor_all 0.0659
_refine_ls_R_factor_gt 0.0405
_refine_ls_shift/su_max 0.231
_refine_ls_shift/su_mean 0.026
_refine_ls_structure_factor_coef Fsqd
_refine_ls_weighting_details 'calc w=1/[\s^2^(Fo^2^)+(0.0496P)^2^+0.0000P] where P=(Fo^2^+2Fc^2^)/3'
_refine_ls_weighting_scheme calc
_refine_ls_wR_factor_gt 0.1003
_refine_ls_wR_factor_ref 0.1069
_reflns_number_gt 2568
_reflns_number_total 3485
_reflns_threshold_expression >2sigma(I)
_cod_data_source_file om000344y.cif
_cod_data_source_block osass
_cod_original_cell_volume 1991.0
_cod_database_code 4077529

loop_
_symmetry_equiv_pos_as_xyz
'x, y, z'
'-x+1/2, y+1/2, -z+1/2'
'-x, -y, -z'
'x-1/2, -y-1/2, z-1/2'

loop_
_atom_site_label
_atom_site_type_symbol
_atom_site_fract_x
_atom_site_fract_y
_atom_site_fract_z
_atom_site_U_iso_or_equiv
_atom_site_adp_type
_atom_site_occupancy
_atom_site_symmetry_multiplicity
_atom_site_calc_flag
_atom_site_refinement_flags
_atom_site_disorder_assembly
_atom_site_disorder_group
Os Os 0.16866(4) 0.876065(14) 0.83296(3) 0.04771(14) Uani 1 1 d . . .
P1 P 0.0337(3) 0.85445(11) 0.9996(3) 0.0600(6) Uani 1 1 d . . .
P2 P 0.2914(4) 0.89254(12) 0.6542(3) 0.0634(7) Uani 1 1 d . . .
O1 O 0.3245(9) 0.9755(3) 0.9963(8) 0.081(2) Uani 1 1 d . . .
O2 O 0.4465(10) 0.7968(4) 0.9692(10) 0.104(3) Uani 1 1 d . . .
O3 O 0.0392(8) 0.8096(3) 0.7011(7) 0.0685(18) Uani 1 1 d . . .
C1 C -0.019(2) 0.9147(5) 1.0846(16) 0.129(7) Uani 1 1 d . . .
H1A H -0.0733 0.9418 1.0161 0.193 Uiso 1 1 calc R . .
H1B H 0.0766 0.9315 1.1444 0.193 Uiso 1 1 calc R . .
H1C H -0.0873 0.9032 1.1389 0.193 Uiso 1 1 calc R . .
C2 C 0.1353(14) 0.8082(5) 1.1402(11) 0.085(3) Uani 1 1 d . . .
H2A H 0.1666 0.7742 1.1028 0.127 Uiso 1 1 calc R . .
H2B H 0.0648 0.7988 1.1945 0.127 Uiso 1 1 calc R . .
H2C H 0.2284 0.8268 1.1981 0.127 Uiso 1 1 calc R . .
C3 C -0.1551(13) 0.8182(6) 0.9266(14) 0.103(4) Uani 1 1 d . . .
H3A H -0.1378 0.7851 0.8780 0.154 Uiso 1 1 calc R . .
H3B H -0.2283 0.8429 0.8632 0.154 Uiso 1 1 calc R . .
H3C H -0.1990 0.8075 1.0001 0.154 Uiso 1 1 calc R . .
C4 C 0.4813(14) 0.9285(6) 0.7140(14) 0.097(4) Uani 1 1 d . . .
H4A H 0.5483 0.9093 0.7938 0.145 Uiso 1 1 calc R . .
H4B H 0.4642 0.9667 0.7387 0.145 Uiso 1 1 calc R . .
H4C H 0.5321 0.9288 0.6412 0.145 Uiso 1 1 calc R . .
C5 C 0.1833(16) 0.9347(6) 0.5058(11) 0.097(4) Uani 1 1 d . . .
H5A H 0.0791 0.9188 0.4656 0.145 Uiso 1 1 calc R . .
H5B H 0.2409 0.9350 0.4377 0.145 Uiso 1 1 calc R . .
H5C H 0.1727 0.9727 0.5356 0.145 Uiso 1 1 calc R . .
C6 C 0.333(2) 0.8276(5) 0.5759(15) 0.122(6) Uani 1 1 d . . .
H6A H 0.2363 0.8063 0.5418 0.183 Uiso 1 1 calc R . .
H6B H 0.4099 0.8058 0.6443 0.183 Uiso 1 1 calc R . .
H6C H 0.3756 0.8363 0.5003 0.183 Uiso 1 1 calc R . .
C7 C 0.2692(11) 0.9366(4) 0.9355(10) 0.056(2) Uani 1 1 d . . .
C8 C 0.3420(11) 0.8246(4) 0.9188(9) 0.055(2) Uani 1 1 d . . .
C9 C -0.0295(13) 0.9309(4) 0.7358(11) 0.075(3) Uani 1 1 d . . .
H9A H -0.1105 0.9098 0.6696 0.112 Uiso 1 1 calc R . .
H9B H 0.0070 0.9612 0.6891 0.112 Uiso 1 1 calc R . .
H9C H -0.0731 0.9462 0.8055 0.112 Uiso 1 1 calc R . .
S S 0.7147(3) 0.82755(11) 0.3623(3) 0.0625(6) Uani 1 1 d . A .
C10 C 0.6309(14) 0.8952(6) 0.3028(12) 0.076(3) Uani 1 1 d . . .
O4 O 0.5754(12) 0.7922(3) 0.3142(10) 0.115(3) Uani 1 1 d . . .
O5 O 0.7559(12) 0.8309(4) 0.5094(9) 0.116(3) Uani 1 1 d . . .
O6 O 0.8338(17) 0.8190(5) 0.3079(16) 0.199(7) Uani 1 1 d . . .
F1 F 0.615(2) 0.9022(6) 0.1697(16) 0.081(5) Uiso 0.50(3) 1 d P A 1
F2 F 0.705(3) 0.9356(10) 0.382(3) 0.157(9) Uiso 0.50(3) 1 d P A 1
F3 F 0.478(3) 0.9000(8) 0.307(2) 0.108(7) Uiso 0.50(3) 1 d P A 1
F11 F 0.553(4) 0.8971(11) 0.176(3) 0.154(10) Uiso 0.50(3) 1 d P A 2
F21 F 0.7517(16) 0.9347(5) 0.3263(15) 0.075(5) Uiso 0.50(3) 1 d P A 2
F31 F 0.538(2) 0.9162(7) 0.372(2) 0.097(6) Uiso 0.50(3) 1 d P A 2

loop_
_atom_site_aniso_label
_atom_site_aniso_U_11
_atom_site_aniso_U_22
_atom_site_aniso_U_33
_atom_site_aniso_U_23
_atom_site_aniso_U_13
_atom_site_aniso_U_12
Os 0.0479(2) 0.0464(2) 0.0488(2) -0.00299(16) 0.01397(14) 0.00050(16)
P1 0.0580(15) 0.0594(14) 0.0697(15) 0.0037(12) 0.0296(13) 0.0038(11)
P2 0.0747(17) 0.0588(14) 0.0637(16) 0.0048(12) 0.0311(14) 0.0060(12)
O1 0.083(5) 0.061(4) 0.090(5) -0.018(4) 0.011(4) -0.008(4)
O2 0.087(6) 0.103(6) 0.110(7) 0.001(5) 0.011(5) 0.016(5)
O3 0.073(4) 0.056(4) 0.062(4) -0.013(3) -0.004(3) -0.004(3)
C1 0.215(18) 0.069(8) 0.156(14) -0.006(8) 0.140(15) 0.010(9)
C2 0.089(8) 0.101(9) 0.068(7) 0.025(6) 0.029(6) 0.014(7)
C3 0.057(7) 0.128(11) 0.117(10) 0.025(9) 0.016(7) -0.022(7)
C4 0.072(8) 0.122(10) 0.105(10) 0.000(8) 0.040(7) 0.000(7)
C5 0.111(10) 0.118(10) 0.058(7) 0.021(7) 0.018(7) -0.009(8)
C6 0.185(16) 0.090(9) 0.136(12) -0.006(9) 0.120(12) 0.019(10)
C7 0.059(5) 0.039(5) 0.070(6) -0.005(4) 0.020(5) -0.001(4)
C8 0.053(5) 0.045(5) 0.060(5) 0.006(4) 0.008(4) 0.011(4)
C9 0.076(7) 0.064(6) 0.077(7) -0.006(5) 0.011(6) -0.007(5)
S 0.0682(15) 0.0585(15) 0.0585(14) 0.0005(11) 0.0148(12) 0.0000(12)
C10 0.067(7) 0.089(8) 0.065(7) -0.008(6) 0.010(6) -0.005(6)
O4 0.123(8) 0.077(6) 0.121(8) -0.005(5) 0.000(6) -0.023(5)
O5 0.134(8) 0.113(7) 0.076(6) 0.003(5) -0.008(5) 0.024(6)
O6 0.229(15) 0.176(11) 0.263(16) 0.117(11) 0.182(14) 0.136(11)

loop_
_atom_type_symbol
_atom_type_description
_atom_type_scat_dispersion_real
_atom_type_scat_dispersion_imag
_atom_type_scat_source
C C 0.0033 0.0016 'International Tables Vol C Tables 4.2.6.8 and 6.1.1.4'
Os Os -1.2165 7.6030 'International Tables Vol C Tables 4.2.6.8 and 6.1.1.4'
P P 0.1023 0.0942 'International Tables Vol C Tables 4.2.6.8 and 6.1.1.4'
O O 0.0106 0.0060 'International Tables Vol C Tables 4.2.6.8 and 6.1.1.4'
F F 0.0171 0.0103 'International Tables Vol C Tables 4.2.6.8 and 6.1.1.4'
S S 0.1246 0.1234 'International Tables Vol C Tables 4.2.6.8 and 6.1.1.4'
H H 0.0000 0.0000 'International Tables Vol C Tables 4.2.6.8 and 6.1.1.4'

loop_
_geom_angle_atom_site_label_1
_geom_angle_atom_site_label_2
_geom_angle_atom_site_label_3
_geom_angle
C7 Os C8 93.2(4)
C7 Os C9 88.5(4)
C8 Os C9 178.1(4)
C7 Os O3 175.5(3)
C8 Os O3 91.0(3)
C9 Os O3 87.3(3)
C7 Os P2 92.8(3)
C8 Os P2 88.5(3)
C9 Os P2 92.2(3)
O3 Os P2 85.8(2)
C7 Os P1 91.6(3)
C8 Os P1 92.0(3)
C9 Os P1 87.2(3)
O3 Os P1 89.8(2)
P2 Os P1 175.58(10)
C1 P1 C2 104.3(7)
C1 P1 C3 104.0(8)
C2 P1 C3 102.2(6)
C1 P1 Os 114.5(4)
C2 P1 Os 116.9(4)
C3 P1 Os 113.4(4)
C4 P2 C6 105.3(7)
C4 P2 C5 102.8(6)
C6 P2 C5 103.5(7)
C4 P2 Os 113.5(4)
C6 P2 Os 112.4(4)
C5 P2 Os 118.0(4)
O1 C7 Os 176.5(9)
O2 C8 Os 177.0(9)
O6 S O5 116.6(9)
O6 S O4 117.5(9)
O5 S O4 108.4(6)
O6 S C10 107.1(6)
O5 S C10 104.7(5)
O4 S C10 100.6(6)
F31 C10 F3 35.1(9)
F31 C10 F1 126.2(14)
F3 C10 F1 101.9(13)
F31 C10 F2 70.6(14)
F3 C10 F2 103.9(16)
F1 C10 F2 114.9(18)
F31 C10 F11 106.5(17)
F3 C10 F11 77.3(16)
F1 C10 F11 25.7(15)
F2 C10 F11 129(2)
F31 C10 F21 102.3(13)
F3 C10 F21 130.7(14)
F1 C10 F21 86.6(11)
F2 C10 F21 33.9(13)
F11 C10 F21 108.2(18)
F31 C10 S 114.9(10)
F3 C10 S 112.1(11)
F1 C10 S 111.4(10)
F2 C10 S 112.0(14)
F11 C10 S 114.8(15)
F21 C10 S 109.3(9)

loop_
_geom_bond_atom_site_label_1
_geom_bond_atom_site_label_2
_geom_bond_distance
Os C7 1.834(9)
Os C8 1.941(9)
Os C9 2.159(10)
Os O3 2.155(6)
Os P2 2.377(3)
Os P1 2.368(3)
P1 C1 1.789(11)
P1 C2 1.805(10)
P1 C3 1.815(11)
P2 C4 1.807(12)
P2 C6 1.813(12)
P2 C5 1.816(11)
O1 C7 1.133(10)
O2 C8 1.121(11)
S O6 1.324(10)
S O5 1.418(9)
S O4 1.441(9)
S C10 1.791(13)
C10 F31 1.307(19)
C10 F3 1.36(2)
C10 F1 1.314(19)
C10 F2 1.29(3)
C10 F11 1.26(3)
C10 F21 1.379(18)
